data_4500721
loop_
_publ_author_name
'Nishizawa, Natsuko'
'Nakamura, Junya'
'Matsumoto, Akikazu'

_publ_section_title
;
 Single-Crystal-to-Single-Crystal Transformation of Di(isopropylammonium)
 (Z,Z)-Muconate into the (E,E)-Muconate during One-Way Photoisomerization
 in the Solid State
;
_journal_issue 8
_journal_name_full 'Crystal Growth &amp; Design'
_journal_page_first 3442
_journal_paper_doi 10.1021/cg200184c
_journal_volume 11
_journal_year 2011
_chemical_formula_moiety 'C12 H24 N2 O4 '
_chemical_formula_sum 'C12 H24 N2 O4'
_chemical_formula_weight 260.33
_chemical_name_systematic
; 
(Z,Z)-muconic isoprorylammonium 
;
_space_group_IT_number 14
_symmetry_cell_setting monoclinic
_symmetry_space_group_name_Hall '-P 2yn'
_symmetry_space_group_name_H-M 'P 1 21/n 1'
_atom_sites_solution_hydrogens geom
_atom_sites_solution_primary direct
_atom_sites_solution_secondary difmap
_audit_creation_method SHELXL-97
_cell_angle_alpha 90.00
_cell_angle_beta 93.904(8)
_cell_angle_gamma 90.00
_cell_formula_units_Z 2
_cell_length_a 6.5119(14)
_cell_length_b 5.8624(8)
_cell_length_c 20.426(5)
_cell_measurement_reflns_used 5715
_cell_measurement_temperature 123(2)
_cell_measurement_theta_max 27.3
_cell_measurement_theta_min 3.4
_cell_volume 778.0(3)
_computing_cell_refinement PROCESS-AUTO
_computing_data_collection PROCESS-AUTO
_computing_data_reduction CrystalStructure
_computing_publication_material 'CrystalStructure 3.8'
_computing_structure_refinement 'SHELXL-97 (Sheldrick, 1997)'
_computing_structure_solution SIR92
_diffrn_ambient_temperature 123(2)
_diffrn_detector_area_resol_mean 10.00
_diffrn_measured_fraction_theta_full 0.989
_diffrn_measured_fraction_theta_max 0.989
_diffrn_measurement_device_type 'Rigaku RAXIS-RAPID'
_diffrn_measurement_method \w
_diffrn_radiation_monochromator graphite
_diffrn_radiation_source 'fine-focus sealed tube'
_diffrn_radiation_type MoK\a
_diffrn_radiation_wavelength 0.71075
_diffrn_reflns_av_R_equivalents 0.0615
_diffrn_reflns_av_sigmaI/netI 0.0416
_diffrn_reflns_limit_h_max 7
_diffrn_reflns_limit_h_min -8
_diffrn_reflns_limit_k_max 7
_diffrn_reflns_limit_k_min -7
_diffrn_reflns_limit_l_max 26
_diffrn_reflns_limit_l_min -26
_diffrn_reflns_number 6434
_diffrn_reflns_theta_full 27.41
_diffrn_reflns_theta_max 27.41
_diffrn_reflns_theta_min 3.23
_exptl_absorpt_coefficient_mu 0.083
_exptl_absorpt_correction_T_max 0.9836
_exptl_absorpt_correction_T_min 0.9676
_exptl_absorpt_correction_type none
_exptl_crystal_colour colorless
_exptl_crystal_density_diffrn 1.111
_exptl_crystal_density_method 'not measured'
_exptl_crystal_description platelet
_exptl_crystal_F_000 284
_exptl_crystal_size_max 0.40
_exptl_crystal_size_mid 0.30
_exptl_crystal_size_min 0.20
_refine_diff_density_max 0.187
_refine_diff_density_min -0.266
_refine_diff_density_rms 0.059
_refine_ls_extinction_method none
_refine_ls_goodness_of_fit_ref 1.096
_refine_ls_hydrogen_treatment mixed
_refine_ls_matrix_type full
_refine_ls_number_parameters 98
_refine_ls_number_reflns 1767
_refine_ls_number_restraints 0
_refine_ls_restrained_S_all 1.096
_refine_ls_R_factor_all 0.0713
_refine_ls_R_factor_gt 0.0531
_refine_ls_shift/su_max 0.000
_refine_ls_shift/su_mean 0.000
_refine_ls_structure_factor_coef Fsqd
_refine_ls_weighting_details 'calc w=1/[\s^2^(Fo^2^)+(0.0964P)^2^+0.0000P] where P=(Fo^2^+2Fc^2^)/3'
_refine_ls_weighting_scheme calc
_refine_ls_wR_factor_gt 0.1517
_refine_ls_wR_factor_ref 0.1641
_reflns_number_gt 1259
_reflns_number_total 1767
_reflns_threshold_expression >2sigma(I)
_cod_data_source_file cg200184c_si_001.cif
_cod_data_source_block ZZ-iPr_salt
_cod_database_code 4500721

loop_
_symmetry_equiv_pos_as_xyz
'x, y, z'
'-x+1/2, y+1/2, -z+1/2'
'-x, -y, -z'
'x-1/2, -y-1/2, z-1/2'

loop_
_atom_site_label
_atom_site_type_symbol
_atom_site_fract_x
_atom_site_fract_y
_atom_site_fract_z
_atom_site_U_iso_or_equiv
_atom_site_adp_type
_atom_site_occupancy
_atom_site_symmetry_multiplicity
_atom_site_calc_flag
_atom_site_refinement_flags
O1 O 0.45278(19) 1.19047(18) 0.12821(5) 0.0371(4) Uani 1 1 d .
O2 O 0.28944(18) 0.90043(19) 0.17170(5) 0.0363(4) Uani 1 1 d .
N1 N 0.1809(2) 0.4587(2) 0.19178(7) 0.0319(4) Uani 1 1 d .
H7A H 0.280(3) 0.359(4) 0.1745(10) 0.046(5) Uiso 1 1 d .
H7B H 0.220(3) 0.622(4) 0.1797(9) 0.044(5) Uiso 1 1 d .
H7C H 0.197(3) 0.454(3) 0.2374(11) 0.043(5) Uiso 1 1 d .
C1 C 0.4967(3) 0.8868(3) 0.01332(8) 0.0332(4) Uani 1 1 d .
H1 H 0.5285 0.7652 -0.0150 0.043(5) Uiso 1 1 calc R
C2 C 0.4502(3) 0.8293(3) 0.07420(7) 0.0346(4) Uani 1 1 d .
H2 H 0.4515 0.6711 0.0843 0.042 Uiso 1 1 calc R
C3 C 0.3966(3) 0.9881(3) 0.12800(7) 0.0312(4) Uani 1 1 d .
C4 C -0.0358(3) 0.4076(3) 0.16702(8) 0.0377(4) Uani 1 1 d .
H4 H -0.0710 0.2497 0.1811 0.045 Uiso 1 1 calc R
C5 C -0.1780(3) 0.5733(3) 0.19774(9) 0.0440(5) Uani 1 1 d .
H5A H -0.1533 0.5685 0.2456 0.066 Uiso 1 1 calc R
H5B H -0.3212 0.5312 0.1856 0.066 Uiso 1 1 calc R
H5C H -0.1518 0.7278 0.1820 0.066 Uiso 1 1 calc R
C6 C -0.0517(3) 0.4162(4) 0.09285(9) 0.0540(6) Uani 1 1 d .
H6A H -0.0200 0.5708 0.0783 0.081 Uiso 1 1 calc R
H6B H -0.1917 0.3752 0.0764 0.081 Uiso 1 1 calc R
H6C H 0.0464 0.3083 0.0758 0.081 Uiso 1 1 calc R

loop_
_atom_site_aniso_label
_atom_site_aniso_U_11
_atom_site_aniso_U_22
_atom_site_aniso_U_33
_atom_site_aniso_U_23
_atom_site_aniso_U_13
_atom_site_aniso_U_12
O1 0.0513(8) 0.0329(7) 0.0288(6) -0.0041(4) 0.0156(5) -0.0064(5)
O2 0.0487(8) 0.0376(7) 0.0243(6) 0.0001(4) 0.0146(5) -0.0051(5)
N1 0.0392(8) 0.0348(8) 0.0227(7) -0.0013(5) 0.0090(6) -0.0010(6)
C1 0.0406(9) 0.0346(9) 0.0253(8) -0.0034(6) 0.0094(6) 0.0018(7)
C2 0.0476(10) 0.0303(8) 0.0274(8) 0.0001(6) 0.0127(7) 0.0013(7)
C3 0.0371(9) 0.0341(8) 0.0229(8) 0.0010(6) 0.0063(6) 0.0019(7)
C4 0.0403(10) 0.0393(9) 0.0346(9) -0.0027(6) 0.0103(7) -0.0044(8)
C5 0.0409(10) 0.0529(11) 0.0388(10) -0.0022(8) 0.0080(8) 0.0011(8)
C6 0.0465(12) 0.0816(15) 0.0342(10) -0.0127(9) 0.0038(8) -0.0027(11)

loop_
_atom_type_symbol
_atom_type_description
_atom_type_scat_dispersion_real
_atom_type_scat_dispersion_imag
_atom_type_scat_source
C C 0.0033 0.0016 'International Tables Vol C Tables 4.2.6.8 and 6.1.1.4'
H H 0.0000 0.0000 'International Tables Vol C Tables 4.2.6.8 and 6.1.1.4'
O O 0.0106 0.0060 'International Tables Vol C Tables 4.2.6.8 and 6.1.1.4'
N N 0.0061 0.0033 'International Tables Vol C Tables 4.2.6.8 and 6.1.1.4'

loop_
_geom_angle_atom_site_label_1
_geom_angle_atom_site_label_2
_geom_angle_atom_site_label_3
_geom_angle
_geom_angle_site_symmetry_1
_geom_angle_site_symmetry_3
C4 N1 H7A 113.5(11) . .
C4 N1 H7B 110.4(10) . .
H7A N1 H7B 107.2(16) . .
C4 N1 H7C 111.9(12) . .
H7A N1 H7C 108.6(17) . .
H7B N1 H7C 104.7(15) . .
C2 C1 C1 126.67(18) . 3_675
C2 C1 H1 116.7 . .
C1 C1 H1 116.7 3_675 .
C1 C2 C3 126.97(15) . .
C1 C2 H2 116.5 . .
C3 C2 H2 116.5 . .
O1 C3 O2 123.84(14) . .
O1 C3 C2 120.84(14) . .
O2 C3 C2 115.32(14) . .
N1 C4 C5 108.77(14) . .
N1 C4 C6 109.28(14) . .
C5 C4 C6 113.16(15) . .
N1 C4 H4 108.5 . .
C5 C4 H4 108.5 . .
C6 C4 H4 108.5 . .
C4 C5 H5A 109.5 . .
C4 C5 H5B 109.5 . .
H5A C5 H5B 109.5 . .
C4 C5 H5C 109.5 . .
H5A C5 H5C 109.5 . .
H5B C5 H5C 109.5 . .
C4 C6 H6A 109.5 . .
C4 C6 H6B 109.5 . .
H6A C6 H6B 109.5 . .
C4 C6 H6C 109.5 . .
H6A C6 H6C 109.5 . .
H6B C6 H6C 109.5 . .

loop_
_geom_bond_atom_site_label_1
_geom_bond_atom_site_label_2
_geom_bond_distance
_geom_bond_site_symmetry_2
O1 C3 1.2412(19) .
O2 C3 1.2779(19) .
N1 C4 1.497(2) .
N1 H7A 0.96(2) .
N1 H7B 1.03(2) .
N1 H7C 0.93(2) .
C1 C2 1.343(2) .
C1 C1 1.437(3) 3_675
C1 H1 0.9500 .
C2 C3 1.500(2) .
C2 H2 0.9500 .
C4 C5 1.508(2) .
C4 C6 1.512(3) .
C4 H4 1.0000 .
C5 H5A 0.9800 .
C5 H5B 0.9800 .
C5 H5C 0.9800 .
C6 H6A 0.9800 .
C6 H6B 0.9800 .
C6 H6C 0.9800 .

loop_
_geom_torsion_atom_site_label_1
_geom_torsion_atom_site_label_2
_geom_torsion_atom_site_label_3
_geom_torsion_atom_site_label_4
_geom_torsion
_geom_torsion_site_symmetry_1
C1 C1 C2 C3 -0.5(4) 3_675
C1 C2 C3 O1 -23.4(3) .
C1 C2 C3 O2 155.86(17) .
